data_7016964
loop_
_publ_author_name
'Sun, Ya-Guang'
'Jiang, Bing'
'Cui, Tian-Fang'
'Xiong, Gang'
'Smet, Philippe F.'
'Ding, Fu'
'Gao, En-Jun'
'Lv, Tian-Yi'
'Van den Eeckhout, Koen'
'Poelman, Dirk'
'Verpoort, Francis'

_publ_section_title
;
 Solvothermal synthesis, crystal structure, and properties of
 lanthanide-organic frameworks based on thiophene-2,5-dicarboxylic acid.
;
_journal_issue 43
_journal_name_full 'Dalton transactions (Cambridge, England : 2003)'
_journal_page_first 11581
_journal_page_last 11590
_journal_paper_doi 10.1039/c1dt10156k
_journal_volume 40
_journal_year 2011
_chemical_formula_sum 'C6 H4 N Nd O8 S'
_chemical_formula_weight 394.40
_chemical_name_systematic
;
?
;
_space_group_IT_number 14
_symmetry_cell_setting monoclinic
_symmetry_space_group_name_Hall '-P 2ybc'
_symmetry_space_group_name_H-M 'P 1 21/c 1'
_atom_sites_solution_hydrogens geom
_atom_sites_solution_primary direct
_atom_sites_solution_secondary difmap
_audit_creation_method SHELXL-97
_cell_angle_alpha 90.00
_cell_angle_beta 104.12
_cell_angle_gamma 90.00
_cell_formula_units_Z 4
_cell_length_a 9.8814(16)
_cell_length_b 14.1582(9)
_cell_length_c 7.885
_cell_measurement_reflns_used 2548
_cell_measurement_temperature 293(2)
_cell_measurement_theta_max 27.87
_cell_measurement_theta_min 2.11
_cell_volume 1069.80(19)
_computing_cell_refinement 'Bruker XSCANS'
_computing_data_collection 'Bruker XSCANS'
_computing_data_reduction 'Bruker SHELXTL'
_computing_molecular_graphics 'Bruker SHELXTL'
_computing_publication_material 'Bruker SHELXTL'
_computing_structure_refinement 'SHELXL-97 (Sheldrick, 1997)'
_computing_structure_solution 'SHELXS-97 (Sheldrick, 1990)'
_diffrn_ambient_temperature 293(2)
_diffrn_detector_area_resol_mean 0
_diffrn_measured_fraction_theta_full 0.970
_diffrn_measured_fraction_theta_max 0.970
_diffrn_measurement_device_type 'Bruker P4'
_diffrn_measurement_method '\w scans'
_diffrn_radiation_monochromator graphite
_diffrn_radiation_source 'fine-focus sealed tube'
_diffrn_radiation_type MoK\a
_diffrn_radiation_wavelength 0.71073
_diffrn_reflns_av_R_equivalents 0.0296
_diffrn_reflns_av_sigmaI/netI 0.0321
_diffrn_reflns_limit_h_max 12
_diffrn_reflns_limit_h_min -12
_diffrn_reflns_limit_k_max 18
_diffrn_reflns_limit_k_min -15
_diffrn_reflns_limit_l_max 10
_diffrn_reflns_limit_l_min -10
_diffrn_reflns_number 8595
_diffrn_reflns_theta_full 28.17
_diffrn_reflns_theta_max 28.17
_diffrn_reflns_theta_min 2.13
_diffrn_standards_decay_% 0
_diffrn_standards_interval_count 0
_diffrn_standards_interval_time 0
_diffrn_standards_number 0
_exptl_absorpt_coefficient_mu 5.078
_exptl_absorpt_correction_T_max 0.4299
_exptl_absorpt_correction_T_min 0.3111
_exptl_absorpt_correction_type muiti-scan
_exptl_absorpt_process_details SADABS
_exptl_crystal_colour 0
_exptl_crystal_density_diffrn 2.449
_exptl_crystal_density_method 'not measured'
_exptl_crystal_description 0
_exptl_crystal_F_000 748
_exptl_crystal_size_max 0.30
_exptl_crystal_size_mid 0.22
_exptl_crystal_size_min 0.20
_refine_diff_density_max 2.166
_refine_diff_density_min -1.242
_refine_diff_density_rms 0.354
_refine_ls_extinction_coef 0.0234(3)
_refine_ls_extinction_expression Fc^*^=kFc[1+0.001xFc^2^\l^3^/sin(2\q)]^-1/4^
_refine_ls_extinction_method SHELXL
_refine_ls_goodness_of_fit_ref 1.145
_refine_ls_hydrogen_treatment none
_refine_ls_matrix_type full
_refine_ls_number_parameters 155
_refine_ls_number_reflns 2548
_refine_ls_number_restraints 0
_refine_ls_restrained_S_all 1.145
_refine_ls_R_factor_all 0.0360
_refine_ls_R_factor_gt 0.0312
_refine_ls_shift/su_max 0.047
_refine_ls_shift/su_mean 0.002
_refine_ls_structure_factor_coef Fsqd
_refine_ls_weighting_details 'calc w=1/[\s^2^(Fo^2^)+(0.0628P)^2^+0.0000P] where P=(Fo^2^+2Fc^2^)/3'
_refine_ls_weighting_scheme calc
_refine_ls_wR_factor_gt 0.0946
_refine_ls_wR_factor_ref 0.0965
_reflns_number_gt 2122
_reflns_number_total 2548
_reflns_threshold_expression >2sigma(I)
_cod_data_source_file c1dt10156k.txt
_cod_data_source_block 2
_cod_depositor_comments
;
The following automatic conversions were performed:

'_symmetry_cell_setting' value 'Monoclinic' changed to 'monoclinic'
according to /home/saulius/struct/CIF-dictionaries/cif_core.dic
dictionary named 'cif_core.dic' version 2.4.1 from 2010-06-29.

Automatic conversion script
Id: cif_fix_values 1715 2011-07-08 13:25:40Z adriana 
;
_cod_original_cell_volume 1069.86(19)
_cod_original_sg_symbol_H-M P21/c
_cod_database_code 7016964

loop_
_symmetry_equiv_pos_as_xyz
'x, y, z'
'-x, y+1/2, -z+1/2'
'-x, -y, -z'
'x, -y-1/2, z-1/2'

loop_
_atom_site_label
_atom_site_type_symbol
_atom_site_fract_x
_atom_site_fract_y
_atom_site_fract_z
_atom_site_U_iso_or_equiv
_atom_site_adp_type
_atom_site_occupancy
_atom_site_symmetry_multiplicity
_atom_site_calc_flag
_atom_site_refinement_flags
C1 C 0.7810(2) 0.39397(13) 0.8184(3) 0.0194(5) Uani 1 1 d .
C2 C 0.66474(19) 0.33293(14) 0.7271(3) 0.0166(5) Uani 1 1 d .
C3 C 0.6551(2) 0.23824(15) 0.7435(3) 0.0239(6) Uani 1 1 d .
H3 H 0.7258 0.2011 0.8109 0.029 Uiso 1 1 calc R
C4 C 0.5287(2) 0.20262(15) 0.6493(3) 0.0227(6) Uani 1 1 d .
H4 H 0.5047 0.1391 0.6485 0.027 Uiso 1 1 calc R
C5 C 0.44357(19) 0.26983(14) 0.5583(3) 0.0173(5) Uani 1 1 d .
C6 C 0.3037(2) 0.25940(14) 0.4404(3) 0.0156(5) Uani 1 1 d .
N1 N 0.89432(19) 0.46882(14) 1.2708(3) 0.0284(5) Uani 1 1 d .
Nd1 Nd 1.096180(9) 0.387331(6) 1.103843(12) 0.00758(3) Uani 1 1 d .
O1 O 0.88152(16) 0.35382(11) 0.9153(2) 0.0277(5) Uani 1 1 d .
O2 O 0.76705(15) 0.48120(10) 0.7917(2) 0.0241(4) Uani 1 1 d .
O3 O 0.24201(14) 0.18211(10) 0.44071(19) 0.0188(4) Uani 1 1 d .
O4 O 0.25617(14) 0.32851(10) 0.34758(19) 0.0185(4) Uani 1 1 d .
O5 O 0.96325(16) 0.39765(9) 1.3345(2) 0.0204(4) Uani 1 1 d .
O6 O 0.92917(14) 0.51296(10) 1.14690(19) 0.0210(4) Uani 1 1 d .
O7 O 0.7724(2) 0.50197(16) 1.3425(3) 0.0600(8) Uani 1 1 d .
O8 O 1.04436(16) 0.22382(10) 1.12319(19) 0.0217(4) Uani 1 1 d .
H8A H 0.9802 0.2066 1.1714 0.026 Uiso 1 1 d R
H8B H 1.0903 0.1827 1.0820 0.026 Uiso 1 1 d R
S1 S 0.51880(5) 0.37918(3) 0.59147(7) 0.01761(13) Uani 1 1 d .

loop_
_atom_site_aniso_label
_atom_site_aniso_U_11
_atom_site_aniso_U_22
_atom_site_aniso_U_33
_atom_site_aniso_U_23
_atom_site_aniso_U_13
_atom_site_aniso_U_12
C1 0.0164(9) 0.0140(8) 0.0233(10) 0.0000(8) -0.0035(8) -0.0014(7)
C2 0.0123(8) 0.0133(8) 0.0218(9) 0.0028(8) -0.0005(7) -0.0007(7)
C3 0.0225(10) 0.0149(9) 0.0303(11) 0.0016(9) -0.0017(9) 0.0008(8)
C4 0.0199(9) 0.0148(9) 0.0310(11) 0.0030(8) 0.0014(9) -0.0018(8)
C5 0.0147(8) 0.0157(8) 0.0194(9) 0.0006(8) 0.0001(7) -0.0021(7)
C6 0.0160(8) 0.0141(8) 0.0163(9) -0.0013(7) 0.0032(7) 0.0020(7)
N1 0.0274(9) 0.0236(9) 0.0327(10) -0.0039(8) 0.0043(8) -0.0039(8)
Nd1 0.00618(5) 0.00535(5) 0.00963(5) 0.00024(3) -0.00110(4) 0.00039(3)
O1 0.0204(7) 0.0176(7) 0.0363(9) 0.0023(7) -0.0101(7) -0.0013(6)
O2 0.0220(7) 0.0151(6) 0.0278(8) 0.0033(6) -0.0082(6) 0.0007(6)
O3 0.0154(6) 0.0148(6) 0.0238(7) -0.0001(6) 0.0001(5) -0.0041(5)
O4 0.0176(6) 0.0129(6) 0.0210(7) 0.0029(6) -0.0028(5) -0.0014(5)
O5 0.0246(7) 0.0161(7) 0.0200(7) 0.0055(6) 0.0044(6) 0.0036(5)
O6 0.0240(7) 0.0221(7) 0.0193(7) 0.0081(6) 0.0100(6) 0.0058(6)
O7 0.0592(11) 0.0503(13) 0.0788(16) -0.0025(12) 0.0325(11) 0.0098(11)
O8 0.0267(7) 0.0133(6) 0.0244(7) 0.0014(6) 0.0053(6) -0.0027(6)
S1 0.0143(2) 0.0123(2) 0.0227(3) 0.00167(18) -0.0024(2) -0.00036(17)

loop_
_atom_type_symbol
_atom_type_description
_atom_type_scat_dispersion_real
_atom_type_scat_dispersion_imag
_atom_type_scat_source
C C 0.0033 0.0016 'International Tables Vol C Tables 4.2.6.8 and 6.1.1.4'
H H 0.0000 0.0000 'International Tables Vol C Tables 4.2.6.8 and 6.1.1.4'
Nd Nd -0.1943 3.0179 'International Tables Vol C Tables 4.2.6.8 and 6.1.1.4'
N N 0.0061 0.0033 'International Tables Vol C Tables 4.2.6.8 and 6.1.1.4'
O O 0.0106 0.0060 'International Tables Vol C Tables 4.2.6.8 and 6.1.1.4'
S S 0.1246 0.1234 'International Tables Vol C Tables 4.2.6.8 and 6.1.1.4'

loop_
_geom_angle_atom_site_label_1
_geom_angle_atom_site_label_2
_geom_angle_atom_site_label_3
_geom_angle
_geom_angle_site_symmetry_1
_geom_angle_site_symmetry_3
O1 C1 O2 126.59(19) . .
O1 C1 C2 116.43(17) . .
O2 C1 C2 116.97(18) . .
C3 C2 C1 126.72(17) . .
C3 C2 S1 111.89(14) . .
C1 C2 S1 121.33(14) . .
C2 C3 C4 112.66(18) . .
C2 C3 H3 123.7 . .
C4 C3 H3 123.7 . .
C5 C4 C3 113.03(19) . .
C5 C4 H4 123.5 . .
C3 C4 H4 123.5 . .
C4 C5 C6 129.05(18) . .
C4 C5 S1 111.39(14) . .
C6 C5 S1 119.56(14) . .
O4 C6 O3 125.05(17) . .
O4 C6 C5 117.02(17) . .
O3 C6 C5 117.93(17) . .
O5 N1 O6 118.7(2) . .
O5 N1 O7 120.1(2) . .
O6 N1 O7 121.25(17) . .
O1 Nd1 O4 141.87(5) . 1_656
O1 Nd1 O2 138.58(5) . 3_767
O4 Nd1 O2 77.00(5) 1_656 3_767
O1 Nd1 O3 98.58(5) . 4_666
O4 Nd1 O3 85.36(5) 1_656 4_666
O2 Nd1 O3 98.42(5) 3_767 4_666
O1 Nd1 O8 70.47(5) . .
O4 Nd1 O8 73.30(5) 1_656 .
O2 Nd1 O8 150.29(5) 3_767 .
O3 Nd1 O8 78.47(5) 4_666 .
O1 Nd1 O6 72.32(5) . 3_767
O4 Nd1 O6 143.87(5) 1_656 3_767
O2 Nd1 O6 75.84(5) 3_767 3_767
O3 Nd1 O6 75.57(5) 4_666 3_767
O8 Nd1 O6 130.17(5) . 3_767
O1 Nd1 O5 85.27(6) . .
O4 Nd1 O5 77.94(5) 1_656 .
O2 Nd1 O5 93.37(5) 3_767 .
O3 Nd1 O5 156.85(5) 4_666 .
O8 Nd1 O5 81.41(5) . .
O6 Nd1 O5 126.91(5) 3_767 .
O1 Nd1 O6 72.72(5) . .
O4 Nd1 O6 118.68(5) 1_656 .
O2 Nd1 O6 74.30(5) 3_767 .
O3 Nd1 O6 151.29(5) 4_666 .
O8 Nd1 O6 121.46(5) . .
O6 Nd1 O6 75.73(6) 3_767 .
O5 Nd1 O6 51.54(5) . .
O1 Nd1 Nd1 67.65(4) . 3_767
O4 Nd1 Nd1 144.15(3) 1_656 3_767
O2 Nd1 Nd1 70.93(3) 3_767 3_767
O3 Nd1 Nd1 114.46(3) 4_666 3_767
O8 Nd1 Nd1 137.49(3) . 3_767
O6 Nd1 Nd1 38.89(4) 3_767 3_767
O5 Nd1 Nd1 88.20(3) . 3_767
O6 Nd1 Nd1 36.84(4) . 3_767
C1 O1 Nd1 140.66(14) . .
C1 O2 Nd1 134.16(13) . 3_767
C6 O3 Nd1 136.47(14) . 4_465
C6 O4 Nd1 148.39(12) . 1_454
N1 O5 Nd1 94.96(14) . .
N1 O6 Nd1 158.20(12) . 3_767
N1 O6 Nd1 93.77(12) . .
Nd1 O6 Nd1 104.27(6) 3_767 .
Nd1 O8 H8A 120.1 . .
Nd1 O8 H8B 119.9 . .
H8A O8 H8B 120.0 . .
C2 S1 C5 91.02(9) . .

loop_
_geom_bond_atom_site_label_1
_geom_bond_atom_site_label_2
_geom_bond_distance
_geom_bond_site_symmetry_2
C1 O1 1.234(2) .
C1 O2 1.255(2) .
C1 C2 1.477(3) .
C2 C3 1.352(3) .
C2 S1 1.7029(18) .
C3 C4 1.383(3) .
C3 H3 0.9300 .
C4 C5 1.354(3) .
C4 H4 0.9300 .
C5 C6 1.473(2) .
C5 S1 1.710(2) .
C6 O4 1.243(2) .
C6 O3 1.253(2) .
N1 O5 1.251(2) .
N1 O6 1.276(3) .
N1 O7 1.525(3) .
Nd1 O1 2.3230(14) .
Nd1 O4 2.3247(13) 1_656
Nd1 O2 2.3294(14) 3_767
Nd1 O3 2.3669(16) 4_666
Nd1 O8 2.3839(14) .
Nd1 O6 2.3923(15) 3_767
Nd1 O5 2.4938(18) .
Nd1 O6 2.5052(15) .
Nd1 Nd1 3.8671(3) 3_767
O2 Nd1 2.3294(14) 3_767
O3 Nd1 2.3669(16) 4_465
O4 Nd1 2.3247(13) 1_454
O6 Nd1 2.3923(15) 3_767
O8 H8A 0.8500 .
O8 H8B 0.8499 .
